data_4121653
loop_
_publ_author_name
'Meihaus, Katie R.'
'Minasian, Stefan G.'
'Lukens, Jr, Wayne W'
'Kozimor, Stosh A.'
'Shuh, David K.'
'Tyliszczak, Tolek'
'Long, Jeffrey R.'

_publ_section_title
;
 Influence of Pyrazolate vs N-Heterocyclic Carbene Ligands on the Slow
 Magnetic Relaxation of Homoleptic Trischelate Lanthanide(III) and
 Uranium(III) Complexes.
;
_journal_issue 16
_journal_name_full 'Journal of the American Chemical Society'
_journal_page_first 6056
_journal_page_last 6068
_journal_paper_doi 10.1021/ja501569t
_journal_volume 136
_journal_year 2014
_chemical_formula_sum 'C24 H36 B3 N12 Y'
_chemical_formula_weight 613.99
_chemical_name_common KM38
_chemical_name_systematic
;
 ?
;
_space_group_IT_number 148
_symmetry_cell_setting hexagonal
_symmetry_space_group_name_Hall '-R 3'
_symmetry_space_group_name_H-M 'R -3 :H'
_atom_sites_solution_hydrogens geom
_atom_sites_solution_primary direct
_atom_sites_solution_secondary difmap
_audit_creation_method SHELXL-97
_cell_angle_alpha 90.00
_cell_angle_beta 90.00
_cell_angle_gamma 120.00
_cell_formula_units_Z 6
_cell_length_a 16.0508(8)
_cell_length_b 16.0508(8)
_cell_length_c 19.8200(11)
_cell_measurement_reflns_used 9938
_cell_measurement_temperature 100(2)
_cell_measurement_theta_max 25.35
_cell_measurement_theta_min 2.52
_cell_volume 4422.1(4)
_computing_cell_refinement 'Bruker APEX2 v. 2009.1'
_computing_data_collection 'Bruker APEX2 v. 2009.1'
_computing_data_reduction 'Bruker APEX2 v. 2009.1'
_computing_molecular_graphics DIAMOND
_computing_publication_material WinGX
_computing_structure_refinement 'SHELXL-97 (Sheldrick, 2008)'
_computing_structure_solution SIR-2004
_diffrn_ambient_temperature 100(2)
_diffrn_detector_area_resol_mean 8.366
_diffrn_measured_fraction_theta_full 0.982
_diffrn_measured_fraction_theta_max 0.983
_diffrn_measurement_device_type 'Bruker APEX-I CCD'
_diffrn_measurement_method '\f and \w scans'
_diffrn_radiation_monochromator graphite
_diffrn_radiation_source 'fine-focus sealed tube'
_diffrn_radiation_type MoK\a
_diffrn_radiation_wavelength 0.71073
_diffrn_reflns_av_R_equivalents 0.0495
_diffrn_reflns_av_sigmaI/netI 0.0310
_diffrn_reflns_limit_h_max 18
_diffrn_reflns_limit_h_min -19
_diffrn_reflns_limit_k_max 19
_diffrn_reflns_limit_k_min -19
_diffrn_reflns_limit_l_max 23
_diffrn_reflns_limit_l_min -23
_diffrn_reflns_number 18032
_diffrn_reflns_theta_full 25.00
_diffrn_reflns_theta_max 25.35
_diffrn_reflns_theta_min 1.79
_exptl_absorpt_coefficient_mu 2.015
_exptl_absorpt_correction_T_max 0.9237
_exptl_absorpt_correction_T_min 0.7940
_exptl_absorpt_correction_type multi-scan
_exptl_absorpt_process_details SADABS
_exptl_crystal_colour colorless
_exptl_crystal_density_diffrn 1.383
_exptl_crystal_density_method 'not measured'
_exptl_crystal_description block
_exptl_crystal_F_000 1908
_exptl_crystal_size_max 0.12
_exptl_crystal_size_mid 0.10
_exptl_crystal_size_min 0.04
_refine_diff_density_max 0.263
_refine_diff_density_min -0.260
_refine_diff_density_rms 0.049
_refine_ls_extinction_method none
_refine_ls_goodness_of_fit_ref 1.075
_refine_ls_hydrogen_treatment mixed
_refine_ls_matrix_type full
_refine_ls_number_parameters 131
_refine_ls_number_reflns 1786
_refine_ls_number_restraints 0
_refine_ls_restrained_S_all 1.075
_refine_ls_R_factor_all 0.0294
_refine_ls_R_factor_gt 0.0248
_refine_ls_shift/su_max 0.000
_refine_ls_shift/su_mean 0.000
_refine_ls_structure_factor_coef Fsqd
_refine_ls_weighting_details 'calc w=1/[\s^2^(Fo^2^)+(0.0326P)^2^+0.6020P] where P=(Fo^2^+2Fc^2^)/3'
_refine_ls_weighting_scheme calc
_refine_ls_wR_factor_gt 0.0586
_refine_ls_wR_factor_ref 0.0603
_reflns_number_gt 1606
_reflns_number_total 1786
_reflns_threshold_expression >2sigma(I)
_cod_data_source_file ja501569t_si_003.cif
_cod_data_source_block shelxl
_cod_depositor_comments
;
The following automatic conversions were performed:

'_symmetry_cell_setting' value 'Hexagonal' changed to 'hexagonal'
according to
/usr/data/users/saulius/crontab/automatic-downloads/rss-feeds/ACS/lib/dictionaries/cif_core.dic
dictionary named 'cif_core.dic' version 2.4.2 from 2011-04-26.

Automatic conversion script
Id: cif_fix_values 2281 2013-09-26 08:29:07Z andrius 

 Adding full bibliography for 4121642--4121653.cif.
;
_cod_original_sg_symbol_H-M R-3
_cod_database_code 4121653

loop_
_symmetry_equiv_pos_as_xyz
'x, y, z'
'-y, x-y, z'
'-x+y, -x, z'
'x+2/3, y+1/3, z+1/3'
'-y+2/3, x-y+1/3, z+1/3'
'-x+y+2/3, -x+1/3, z+1/3'
'x+1/3, y+2/3, z+2/3'
'-y+1/3, x-y+2/3, z+2/3'
'-x+y+1/3, -x+2/3, z+2/3'
'-x, -y, -z'
'y, -x+y, -z'
'x-y, x, -z'
'-x+2/3, -y+1/3, -z+1/3'
'y+2/3, -x+y+1/3, -z+1/3'
'x-y+2/3, x+1/3, -z+1/3'
'-x+1/3, -y+2/3, -z+2/3'
'y+1/3, -x+y+2/3, -z+2/3'
'x-y+1/3, x+2/3, -z+2/3'

loop_
_atom_site_label
_atom_site_type_symbol
_atom_site_fract_x
_atom_site_fract_y
_atom_site_fract_z
_atom_site_U_iso_or_equiv
_atom_site_adp_type
_atom_site_occupancy
_atom_site_symmetry_multiplicity
_atom_site_calc_flag
_atom_site_refinement_flags
C1 C 0.51260(15) 0.16140(15) 0.25626(10) 0.0294(5) Uani 1 1 d .
H1A H 0.5020 0.1092 0.2255 0.044 Uiso 1 1 calc R
H1B H 0.4754 0.1341 0.2977 0.044 Uiso 1 1 calc R
H1C H 0.5812 0.1995 0.2674 0.044 Uiso 1 1 calc R
C2 C 0.48094(13) 0.22438(13) 0.22318(8) 0.0196(4) Uani 1 1 d .
C3 C 0.39961(13) 0.23107(13) 0.23837(9) 0.0210(4) Uani 1 1 d .
H3 H 0.3532 0.1973 0.2725 0.025 Uiso 1 1 calc R
C4 C 0.40080(13) 0.29690(13) 0.19343(8) 0.0197(4) Uani 1 1 d .
H4 H 0.3540 0.3164 0.1906 0.024 Uiso 1 1 calc R
C5 C 0.41587(13) 0.31755(14) -0.01658(9) 0.0212(4) Uani 1 1 d .
H5 H 0.3732 0.3424 -0.0165 0.025 Uiso 1 1 calc R
C6 C 0.41656(13) 0.25453(14) -0.06301(9) 0.0222(4) Uani 1 1 d .
H6 H 0.3751 0.2275 -0.1008 0.027 Uiso 1 1 calc R
C7 C 0.49049(13) 0.23847(13) -0.04344(9) 0.0193(4) Uani 1 1 d .
C8 C 0.52263(15) 0.17757(15) -0.07878(10) 0.0291(5) Uani 1 1 d .
H8A H 0.5872 0.2186 -0.0974 0.044 Uiso 1 1 calc R
H8B H 0.4778 0.1422 -0.1155 0.044 Uiso 1 1 calc R
H8C H 0.5242 0.1318 -0.0467 0.044 Uiso 1 1 calc R
B1 B 0.51452(16) 0.39840(16) 0.09395(10) 0.0199(5) Uani 1 1 d .
N1 N 0.52971(11) 0.28416(10) 0.17161(7) 0.0180(3) Uani 1 1 d .
N2 N 0.47902(11) 0.32895(11) 0.15430(7) 0.0181(3) Uani 1 1 d .
N3 N 0.48557(11) 0.33812(11) 0.02865(7) 0.0183(3) Uani 1 1 d .
N4 N 0.53329(10) 0.28951(10) 0.01298(7) 0.0173(3) Uani 1 1 d .
Y1 Y 0.6667 0.3333 0.094097(14) 0.01446(11) Uani 1 3 d S
H1 H 0.4817(12) 0.4453(13) 0.0951(9) 0.016(5) Uiso 1 1 d .
H2 H 0.5987(14) 0.4375(14) 0.0932(9) 0.023(5) Uiso 1 1 d .

loop_
_atom_site_aniso_label
_atom_site_aniso_U_11
_atom_site_aniso_U_22
_atom_site_aniso_U_33
_atom_site_aniso_U_23
_atom_site_aniso_U_13
_atom_site_aniso_U_12
C1 0.0323(12) 0.0351(12) 0.0239(10) 0.0115(9) 0.0079(9) 0.0192(10)
C2 0.0226(10) 0.0184(10) 0.0152(9) -0.0008(7) 0.0006(7) 0.0083(8)
C3 0.0210(10) 0.0204(10) 0.0166(9) -0.0021(7) 0.0039(7) 0.0066(8)
C4 0.0178(10) 0.0219(10) 0.0199(9) -0.0062(7) -0.0003(7) 0.0103(8)
C5 0.0155(10) 0.0262(11) 0.0226(10) 0.0065(8) 0.0004(7) 0.0109(9)
C6 0.0183(10) 0.0235(10) 0.0204(9) 0.0012(8) -0.0045(7) 0.0072(9)
C7 0.0194(10) 0.0166(10) 0.0183(9) 0.0012(7) -0.0021(7) 0.0062(8)
C8 0.0318(12) 0.0299(12) 0.0284(11) -0.0120(9) -0.0133(9) 0.0176(10)
B1 0.0209(12) 0.0203(12) 0.0210(10) 0.0006(8) 0.0012(8) 0.0122(10)
N1 0.0206(9) 0.0184(8) 0.0172(8) 0.0006(6) 0.0002(6) 0.0114(7)
N2 0.0194(8) 0.0195(8) 0.0183(8) -0.0020(6) 0.0002(6) 0.0119(7)
N3 0.0173(8) 0.0213(8) 0.0184(8) 0.0029(6) 0.0011(6) 0.0113(7)
N4 0.0168(8) 0.0176(8) 0.0183(8) 0.0010(6) 0.0002(6) 0.0092(7)
Y1 0.01487(13) 0.01487(13) 0.01364(16) 0.000 0.000 0.00743(6)

loop_
_atom_type_symbol
_atom_type_description
_atom_type_scat_dispersion_real
_atom_type_scat_dispersion_imag
_atom_type_scat_source
C C 0.0033 0.0016 'International Tables Vol C Tables 4.2.6.8 and 6.1.1.4'
H H 0.0000 0.0000 'International Tables Vol C Tables 4.2.6.8 and 6.1.1.4'
B B 0.0013 0.0007 'International Tables Vol C Tables 4.2.6.8 and 6.1.1.4'
N N 0.0061 0.0033 'International Tables Vol C Tables 4.2.6.8 and 6.1.1.4'
Y Y -2.7962 3.5667 'International Tables Vol C Tables 4.2.6.8 and 6.1.1.4'

loop_
_geom_angle_atom_site_label_1
_geom_angle_atom_site_label_2
_geom_angle_atom_site_label_3
_geom_angle
_geom_angle_site_symmetry_1
_geom_angle_site_symmetry_3
C2 C1 H1A 109.5 . .
C2 C1 H1B 109.5 . .
H1A C1 H1B 109.5 . .
C2 C1 H1C 109.5 . .
H1A C1 H1C 109.5 . .
H1B C1 H1C 109.5 . .
N1 C2 C3 109.92(16) . .
N1 C2 C1 122.74(16) . .
C3 C2 C1 127.33(17) . .
C4 C3 C2 105.38(16) . .
C4 C3 H3 127.3 . .
C2 C3 H3 127.3 . .
N2 C4 C3 108.68(16) . .
N2 C4 H4 125.7 . .
C3 C4 H4 125.7 . .
N3 C5 C6 108.48(16) . .
N3 C5 H5 125.8 . .
C6 C5 H5 125.8 . .
C5 C6 C7 105.79(16) . .
C5 C6 H6 127.1 . .
C7 C6 H6 127.1 . .
N4 C7 C6 109.91(16) . .
N4 C7 C8 123.27(16) . .
C6 C7 C8 126.79(16) . .
C7 C8 H8A 109.5 . .
C7 C8 H8B 109.5 . .
H8A C8 H8B 109.5 . .
C7 C8 H8C 109.5 . .
H8A C8 H8C 109.5 . .
H8B C8 H8C 109.5 . .
N2 B1 N3 108.18(15) . .
N2 B1 Y1 79.85(10) . .
N3 B1 Y1 80.23(10) . .
N2 B1 H1 110.2(9) . .
N3 B1 H1 110.2(9) . .
Y1 B1 H1 161.1(9) . .
N2 B1 H2 108.0(9) . .
N3 B1 H2 103.3(9) . .
Y1 B1 H2 44.6(9) . .
H1 B1 H2 116.6(13) . .
C2 N1 N2 106.04(14) . .
C2 N1 Y1 143.67(12) . .
N2 N1 Y1 110.12(10) . .
C4 N2 N1 109.96(14) . .
C4 N2 B1 131.69(16) . .
N1 N2 B1 118.21(14) . .
C5 N3 N4 110.03(15) . .
C5 N3 B1 131.98(16) . .
N4 N3 B1 117.85(14) . .
C7 N4 N3 105.79(14) . .
C7 N4 Y1 144.29(12) . .
N3 N4 Y1 109.83(10) . .
N1 Y1 N1 85.28(5) 2_655 3_665
N1 Y1 N1 85.28(5) 2_655 .
N1 Y1 N1 85.28(5) 3_665 .
N1 Y1 N4 78.95(5) 2_655 2_655
N1 Y1 N4 135.97(5) 3_665 2_655
N1 Y1 N4 133.14(5) . 2_655
N1 Y1 N4 135.97(5) 2_655 .
N1 Y1 N4 133.14(5) 3_665 .
N1 Y1 N4 78.95(5) . .
N4 Y1 N4 82.54(5) 2_655 .
N1 Y1 N4 133.14(5) 2_655 3_665
N1 Y1 N4 78.95(5) 3_665 3_665
N1 Y1 N4 135.97(5) . 3_665
N4 Y1 N4 82.54(5) 2_655 3_665
N4 Y1 N4 82.54(5) . 3_665
N1 Y1 B1 51.82(5) 2_655 2_655
N1 Y1 B1 136.42(5) 3_665 2_655
N1 Y1 B1 84.00(5) . 2_655
N4 Y1 B1 51.79(5) 2_655 2_655
N4 Y1 B1 85.57(5) . 2_655
N4 Y1 B1 133.95(5) 3_665 2_655
N1 Y1 B1 84.00(5) 2_655 3_665
N1 Y1 B1 51.82(5) 3_665 3_665
N1 Y1 B1 136.42(5) . 3_665
N4 Y1 B1 85.57(5) 2_655 3_665
N4 Y1 B1 133.95(5) . 3_665
N4 Y1 B1 51.79(5) 3_665 3_665
B1 Y1 B1 120.0 2_655 3_665
N1 Y1 B1 136.42(5) 2_655 .
N1 Y1 B1 84.00(5) 3_665 .
N1 Y1 B1 51.82(5) . .
N4 Y1 B1 133.95(5) 2_655 .
N4 Y1 B1 51.79(5) . .
N4 Y1 B1 85.57(5) 3_665 .
B1 Y1 B1 120.0 2_655 .
B1 Y1 B1 120.0 3_665 .
N1 Y1 H2 141.8(4) 2_655 .
N1 Y1 H2 69.0(4) 3_665 .
N1 Y1 H2 65.6(5) . .
N4 Y1 H2 139.0(4) 2_655 .
N4 Y1 H2 64.3(4) . .
N4 Y1 H2 70.4(4) 3_665 .
B1 Y1 H2 140.0(5) 2_655 .
B1 Y1 H2 100.0(5) 3_665 .
B1 Y1 H2 20.0(5) . .

loop_
_geom_bond_atom_site_label_1
_geom_bond_atom_site_label_2
_geom_bond_distance
_geom_bond_site_symmetry_2
C1 C2 1.491(3) .
C1 H1A 0.9800 .
C1 H1B 0.9800 .
C1 H1C 0.9800 .
C2 N1 1.352(2) .
C2 C3 1.395(3) .
C3 C4 1.375(3) .
C3 H3 0.9500 .
C4 N2 1.340(2) .
C4 H4 0.9500 .
C5 N3 1.340(2) .
C5 C6 1.372(3) .
C5 H5 0.9500 .
C6 C7 1.390(3) .
C6 H6 0.9500 .
C7 N4 1.353(2) .
C7 C8 1.489(3) .
C8 H8A 0.9800 .
C8 H8B 0.9800 .
C8 H8C 0.9800 .
B1 N2 1.537(3) .
B1 N3 1.542(2) .
B1 Y1 3.099(2) .
B1 H1 1.114(18) .
B1 H2 1.172(19) .
N1 N2 1.372(2) .
N1 Y1 2.4658(14) .
N3 N4 1.375(2) .
N4 Y1 2.4813(14) .
Y1 N1 2.4658(14) 2_655
Y1 N1 2.4658(14) 3_665
Y1 N4 2.4813(14) 2_655
Y1 N4 2.4813(14) 3_665
Y1 B1 3.099(2) 2_655
Y1 B1 3.099(2) 3_665
Y1 H2 2.41(2) .
